data_1001529
loop_
_publ_author_name
'Benabbas, A'
'Borel, M M'
'Grandin, A'
'Leclaire, A'
'Raveau, B'

_publ_section_title
;
Redetermination of the structure of PNb~9~O~25~
;
_journal_coden_ASTM ACSCEE
_journal_name_full 'Acta Crystallographica C (39,1983-)'
_journal_page_first 849
_journal_page_last 850
_journal_volume 47
_journal_year 1991
_chemical_formula_structural 'P Nb9 O25'
_chemical_formula_sum 'Nb9 O25 P'
_chemical_name_systematic 'Phosphorus nonaniobium oxide'
_space_group_IT_number 87
_symmetry_cell_setting tetragonal
_symmetry_Int_Tables_number 87
_symmetry_space_group_name_Hall '-I 4'
_symmetry_space_group_name_H-M 'I 4/m'
_cell_angle_alpha 90
_cell_angle_beta 90
_cell_angle_gamma 90
_cell_formula_units_Z 2
_cell_length_a 15.639(2)
_cell_length_b 15.639(2)
_cell_length_c 3.8317(4)
_cell_volume 937.2
_refine_ls_R_factor_all 0.033
_cod_database_code 1001529

loop_
_symmetry_equiv_pos_as_xyz
x,y,z
-x,-y,z
-y,x,z
y,-x,z
-x,-y,-z
x,y,-z
y,-x,-z
-y,x,-z
1/2+x,1/2+y,1/2+z
1/2-x,1/2-y,1/2+z
1/2-y,1/2+x,1/2+z
1/2+y,1/2-x,1/2+z
1/2-x,1/2-y,1/2-z
1/2+x,1/2+y,1/2-z
1/2+y,1/2-x,1/2-z
1/2-y,1/2+x,1/2-z

loop_
_atom_site_label
_atom_site_type_symbol
_atom_site_symmetry_multiplicity
_atom_site_Wyckoff_symbol
_atom_site_fract_x
_atom_site_fract_y
_atom_site_fract_z
_atom_site_occupancy
_atom_site_attached_hydrogens
_atom_site_calc_flag
Nb1 Nb5+ 4 e 0. 0. 0.043(1) 0.5 0 d
Nb2 Nb5+ 8 h 0.1086(1) 0.2178(1) 0. 1. 0 d
Nb3 Nb5+ 8 h 0.3291(1) 0.1158(1) 0. 1. 0 d
P1 P5+ 4 d 0.5 0. 0.25 0.5 0 d
O1 O2- 8 h 0.0461(9) 0.115(1) 0. 1. 0 d
O2 O2- 8 h 0.2204(9) 0.1733(9) 0. 1. 0 d
O3 O2- 8 h 0.1557(8) 0.3553(8) 0. 1. 0 d
O4 O2- 8 h 0.2852(8) 0.0112(8) 0. 1. 0 d
O5 O2- 8 h 0.4491(8) 0.0685(8) 0. 1. 0 d
O6 O2- 8 h 0.3872(8) 0.2469(8) 0. 1. 0 d
O7 O2- 2 b 0. 0. 0.5 1. 0 d

loop_
_atom_type_symbol
_atom_type_oxidation_number
Nb5+ 5.000
P5+ 5.000
O2- -2.000
